data_4034095
loop_
_publ_author_name
'VanderWeide, Andrew I.'
'Brennessel, William W.'
'Jones, William D.'

_publ_section_title
;
 Reversible Concerted Metalation-Deprotonation C-H Bond Activation by
 [Cp*RhCl<sub>2</sub>]<sub>2</sub>.
;
_journal_issue 20
_journal_name_full 'The Journal of organic chemistry'
_journal_page_first 12960
_journal_page_last 12965
_journal_paper_doi 10.1021/acs.joc.9b01716
_journal_volume 84
_journal_year 2019
_chemical_formula_moiety 'C25 H31 Cl N Rh'
_chemical_formula_sum 'C25 H31 Cl N Rh'
_chemical_formula_weight 483.87
_chemical_name_common Cp*RhCl(4-tBuPhPy)
_space_group_crystal_system monoclinic
_space_group_IT_number 14
_space_group_name_Hall '-P 2ybc'
_space_group_name_H-M_alt 'P 1 21/c 1'
_atom_sites_solution_hydrogens geom
_atom_sites_solution_primary dual
_atom_sites_solution_secondary difmap
_audit_creation_date 2018-11-02
_audit_creation_method
;
Olex2 1.2-ac3
(compiled 2017.08.10 svn.r3458 for OlexSys, GUI svn.r5381)
;
_cell_angle_alpha 90
_cell_angle_beta 100.3440(10)
_cell_angle_gamma 90
_cell_formula_units_Z 4
_cell_length_a 18.7685(2)
_cell_length_b 7.45310(10)
_cell_length_c 16.4415(2)
_cell_measurement_reflns_used 10394
_cell_measurement_temperature 100.00(10)
_cell_measurement_theta_max 77.6410
_cell_measurement_theta_min 4.7610
_cell_volume 2262.52(5)
_computing_cell_refinement 'CrysAlisPro 1.171.39.46 (Rigaku OD, 2018)'
_computing_data_collection 'CrysAlisPro 1.171.39.46 (Rigaku OD, 2018)'
_computing_data_reduction 'CrysAlisPro 1.171.39.46 (Rigaku OD, 2018)'
_computing_molecular_graphics 'Olex2 (Dolomanov et al., 2009)'
_computing_publication_material 'Olex2 (Dolomanov et al., 2009)'
_computing_structure_refinement 'ShelXL (Sheldrick, 2015b)'
_computing_structure_solution 'ShelXT (Sheldrick, 2015a)'
_diffrn_ambient_environment N~2~
_diffrn_ambient_temperature 100.00(10)
_diffrn_detector 'CCD plate'
_diffrn_detector_type HyPix
_diffrn_measured_fraction_theta_full 0.997
_diffrn_measured_fraction_theta_max 0.979
_diffrn_measurement_details
;
List of Runs (angles in degrees, time in seconds):

  # Type    Start    End  Width  t~exp~   \w     \q     \k     \f   Frames
--------------------------------------------------------------------------
  1  \w    -65.00 -39.00   0.50    0.17    --  -49.62  97.00-127.00   52
  2  \w    -72.00 -47.00   0.50    0.67    --  -84.25  97.00-127.00   50
  3  \w    -70.00  20.00   0.50    0.17    --  -49.62  77.00  60.00  180
  4  \w    -46.00 -13.00   0.50    0.67    --  -84.25  15.00  90.00   66
  5  \w     -5.00  79.00   0.50    0.17    --   49.62 -97.00 124.00  168
  6  \w     76.00 109.00   0.50    0.67    --  105.75 -97.00 124.00   66
  7  \w     69.00 109.00   0.50    0.67    --  105.75 -94.00  30.00   80
  8  \w     54.00 109.00   0.50    0.67    --  105.75-105.00  35.98  110
  9  \w     58.00  85.00   0.50    0.67    --  105.75 -45.00 -30.00   54
 10  \w     38.00  63.00   0.50    0.67    --  105.75-125.00-120.00   50
 11  \w     76.00 116.00   0.50    0.67    --  105.75-125.00-120.00   80
 12  \w     76.00 120.00   0.50    0.67    --  105.75 -61.00-180.00   88
 13  \w     56.00  82.00   0.50    0.67    --  105.75 -94.00-180.00   52
 14  \w     38.00  63.00   0.50    0.67    --  105.75 -61.00-180.00   50
 15  \w     36.00  68.00   0.50    0.67    --  105.75 -30.00-120.00   64
 16  \w     40.00  68.00   0.50    0.67    --  105.75 -15.00-180.00   56
 17  \w     34.00  67.00   0.50    0.67    --  105.75 -30.00-180.00   66
 18  \w     36.00  71.00   0.50    0.67    --  105.75 -15.00 -90.00   70
 19  \w     36.00  70.00   0.50    0.67    --  105.75 -30.00 -60.00   68
 20  \w     33.00  60.00   0.50    0.67    --  105.75 -15.00 -60.00   54
 21  \w     35.00  65.00   0.50    0.67    --  105.75 -30.00 -90.00   60
 22  \w     35.00  89.00   0.50    0.67    --  105.75 -45.00  30.00  108
 23  \w     42.00  67.00   0.50    0.67    --  105.75 -97.00 124.00   50
 24  \w     43.00 109.00   0.50    0.67    --  105.75 -94.00  60.00  132
 25  \w     43.00  69.00   0.50    0.67    --  105.75 -30.00  90.00   52
 26  \w     36.00  67.00   0.50    0.67    --  105.75 -30.00 120.00   62
 27  \w     37.00  74.00   0.50    0.67    --  105.75 -45.00  90.00   74
 28  \w    110.00 142.00   0.50    0.67    --  105.75  97.00-127.00   64
 29  \w    -22.00  56.00   0.50    0.17    --   49.62 -38.00-180.00  156
 30  \w   -117.00 -92.00   0.50    0.17    --  -49.62-125.00-180.00   50
 31  \w   -143.00-118.00   0.50    0.67    --  -84.25 -97.00 124.00   50
;
_diffrn_measurement_device 'four-circle diffractometer'
_diffrn_measurement_device_type 'XtaLAB Synergy, Dualflex, HyPix'
_diffrn_measurement_method '\w scans'
_diffrn_orient_matrix_type 'CrysAlisPro convention (1999,Acta A55,543-557)'
_diffrn_orient_matrix_UB_11 -0.0782820000
_diffrn_orient_matrix_UB_12 0.0077250000
_diffrn_orient_matrix_UB_13 0.0162146000
_diffrn_orient_matrix_UB_21 0.0018923000
_diffrn_orient_matrix_UB_22 0.2064148000
_diffrn_orient_matrix_UB_23 -0.0039697000
_diffrn_orient_matrix_UB_31 -0.0288013000
_diffrn_orient_matrix_UB_32 -0.0074009000
_diffrn_orient_matrix_UB_33 -0.0937768000
_diffrn_radiation_monochromator mirror
_diffrn_radiation_probe x-ray
_diffrn_radiation_type CuK\a
_diffrn_radiation_wavelength 1.54184
_diffrn_reflns_av_R_equivalents 0.0495
_diffrn_reflns_av_unetI/netI 0.0426
_diffrn_reflns_Laue_measured_fraction_full 0.997
_diffrn_reflns_Laue_measured_fraction_max 0.979
_diffrn_reflns_limit_h_max 23
_diffrn_reflns_limit_h_min -23
_diffrn_reflns_limit_k_max 9
_diffrn_reflns_limit_k_min -9
_diffrn_reflns_limit_l_max 10
_diffrn_reflns_limit_l_min -20
_diffrn_reflns_number 19287
_diffrn_reflns_point_group_measured_fraction_full 0.997
_diffrn_reflns_point_group_measured_fraction_max 0.979
_diffrn_reflns_theta_full 74.504
_diffrn_reflns_theta_max 77.967
_diffrn_reflns_theta_min 2.393
_diffrn_source 'micro-focus sealed X-ray tube'
_diffrn_source_type 'PhotonJet (Cu) X-ray Source'
_exptl_absorpt_coefficient_mu 7.245
_exptl_absorpt_correction_T_max 1.00000
_exptl_absorpt_correction_T_min 0.65888
_exptl_absorpt_correction_type multi-scan
_exptl_absorpt_process_details
;
CrysAlisPro 1.171.39.46 (Rigaku Oxford Diffraction, 2018)
Empirical absorption correction using spherical harmonics,
 implemented in SCALE3 ABSPACK scaling algorithm.
;
_exptl_crystal_colour orange
_exptl_crystal_colour_primary orange
_exptl_crystal_density_diffrn 1.421
_exptl_crystal_description block
_exptl_crystal_F_000 1000
_exptl_crystal_size_max 0.199
_exptl_crystal_size_mid 0.067
_exptl_crystal_size_min 0.021
_refine_diff_density_max 1.660
_refine_diff_density_min -1.103
_refine_diff_density_rms 0.116
_refine_ls_extinction_method none
_refine_ls_goodness_of_fit_ref 1.088
_refine_ls_hydrogen_treatment constr
_refine_ls_matrix_type full
_refine_ls_number_parameters 261
_refine_ls_number_reflns 4750
_refine_ls_number_restraints 0
_refine_ls_restrained_S_all 1.088
_refine_ls_R_factor_all 0.0451
_refine_ls_R_factor_gt 0.0421
_refine_ls_shift/su_max 0.001
_refine_ls_shift/su_mean 0.000
_refine_ls_structure_factor_coef Fsqd
_refine_ls_weighting_details 'w=1/[\s^2^(Fo^2^)+(0.0745P)^2^+2.0126P] where P=(Fo^2^+2Fc^2^)/3'
_refine_ls_weighting_scheme calc
_refine_ls_wR_factor_gt 0.1177
_refine_ls_wR_factor_ref 0.1203
_reflns_Friedel_coverage 0.000
_reflns_number_gt 4341
_reflns_number_total 4750
_reflns_threshold_expression 'I > 2\s(I)'
_cod_data_source_file jo9b01716_si_002.cif
_cod_data_source_block 2i
_cod_original_cell_volume 2262.51(5)
_cod_database_code 4034095
_shelx_shelxl_version_number 2018/3
_shelx_space_group_comment
;
The symmetry employed for this shelxl refinement is uniquely defined
by the following loop, which should always be used as a source of
symmetry information in preference to the above space-group names.
They are only intended as comments.
;
_shelx_estimated_absorpt_t_max 0.863
_shelx_estimated_absorpt_t_min 0.327
_reflns_odcompleteness_completeness 99.70
_reflns_odcompleteness_iscentric 1
_reflns_odcompleteness_theta 74.33
_olex2_refinement_description
;
1. Fixed Uiso
 At 1.2 times of:
  All C(H) groups
 At 1.5 times of:
  All C(H,H,H) groups
2.a Aromatic/amide H refined with riding coordinates:
 C2(H2), C4(H4), C5(H5), C8(H8), C9(H9), C10(H10), C11(H11)
2.b Idealised Me refined as rotating group:
 C13(H13A,H13B,H13C), C14(H14A,H14B,H14C), C15(H15A,H15B,H15C), C21(H21A,H21B,
 H21C), C22(H22A,H22B,H22C), C23(H23A,H23B,H23C), C24(H24A,H24B,H24C), C25(H25A,
 H25B,H25C)
;

loop_
_space_group_symop_operation_xyz
'x, y, z'
'-x, y+1/2, -z+1/2'
'-x, -y, -z'
'x, -y-1/2, z-1/2'

loop_
_atom_site_label
_atom_site_type_symbol
_atom_site_fract_x
_atom_site_fract_y
_atom_site_fract_z
_atom_site_U_iso_or_equiv
_atom_site_adp_type
_atom_site_occupancy
_atom_site_site_symmetry_order
_atom_site_calc_flag
_atom_site_refinement_flags_posn
Rh1 Rh 0.30803(2) 0.36234(3) 0.40358(2) 0.02059(11) Uani 1 1 d .
Cl1 Cl 0.30280(4) 0.64435(9) 0.47257(5) 0.02552(18) Uani 1 1 d .
N1 N 0.40287(14) 0.4446(3) 0.36361(15) 0.0210(5) Uani 1 1 d .
C1 C 0.26661(17) 0.4885(4) 0.29590(17) 0.0221(6) Uani 1 1 d .
C2 C 0.19389(18) 0.5151(5) 0.26281(19) 0.0273(6) Uani 1 1 d .
H2 H 0.159269 0.470313 0.291438 0.033 Uiso 1 1 calc R
C3 C 0.17030(19) 0.6064(5) 0.1882(2) 0.0281(7) Uani 1 1 d .
C4 C 0.22322(19) 0.6730(5) 0.14613(19) 0.0261(6) Uani 1 1 d .
H4 H 0.209193 0.731758 0.095909 0.031 Uiso 1 1 calc R
C5 C 0.29586(19) 0.6527(4) 0.1781(2) 0.0250(6) Uani 1 1 d .
H5 H 0.330263 0.700781 0.150057 0.030 Uiso 1 1 calc R
C6 C 0.31818(16) 0.5609(4) 0.25206(18) 0.0220(6) Uani 1 1 d .
C7 C 0.39374(17) 0.5360(4) 0.29086(17) 0.0217(6) Uani 1 1 d .
C8 C 0.45398(18) 0.6010(5) 0.26091(19) 0.0243(6) Uani 1 1 d .
H8 H 0.447549 0.662905 0.211006 0.029 Uiso 1 1 calc R
C9 C 0.52265(18) 0.5740(5) 0.3049(2) 0.0275(7) Uani 1 1 d .
H9 H 0.562681 0.618144 0.285188 0.033 Uiso 1 1 calc R
C10 C 0.53167(18) 0.4800(5) 0.3791(2) 0.0268(6) Uani 1 1 d .
H10 H 0.577589 0.459405 0.409790 0.032 Uiso 1 1 calc R
C11 C 0.47038(17) 0.4179(4) 0.40588(19) 0.0233(6) Uani 1 1 d .
H11 H 0.476088 0.354782 0.455420 0.028 Uiso 1 1 calc R
C12 C 0.0888(2) 0.6247(6) 0.1543(2) 0.0358(8) Uani 1 1 d .
C13 C 0.0507(2) 0.7091(8) 0.2199(3) 0.0538(12) Uani 1 1 d .
H13A H 0.059483 0.637213 0.269122 0.081 Uiso 1 1 calc GR
H13B H -0.000458 0.714981 0.199237 0.081 Uiso 1 1 calc GR
H13C H 0.069156 0.827953 0.232410 0.081 Uiso 1 1 calc GR
C14 C 0.0568(2) 0.4360(7) 0.1354(3) 0.0484(10) Uani 1 1 d .
H14A H 0.080374 0.378877 0.095074 0.073 Uiso 1 1 calc GR
H14B H 0.005864 0.445520 0.114114 0.073 Uiso 1 1 calc GR
H14C H 0.064237 0.365996 0.185195 0.073 Uiso 1 1 calc GR
C15 C 0.0740(2) 0.7334(9) 0.0746(3) 0.0641(15) Uani 1 1 d .
H15A H 0.091049 0.853948 0.085494 0.096 Uiso 1 1 calc GR
H15B H 0.022825 0.735158 0.053567 0.096 Uiso 1 1 calc GR
H15C H 0.098661 0.679603 0.034403 0.096 Uiso 1 1 calc GR
C16 C 0.3222(2) 0.0756(4) 0.40240(19) 0.0278(7) Uani 1 1 d .
C17 C 0.2481(2) 0.1165(4) 0.3749(2) 0.0300(7) Uani 1 1 d .
C18 C 0.22276(17) 0.2090(5) 0.44118(19) 0.0272(7) Uani 1 1 d .
C19 C 0.28096(18) 0.2070(4) 0.51211(18) 0.0241(6) Uani 1 1 d .
C20 C 0.3412(2) 0.1236(4) 0.4894(2) 0.0259(7) Uani 1 1 d .
C21 C 0.3720(2) -0.0226(5) 0.3562(2) 0.0391(9) Uani 1 1 d .
H21A H 0.352730 -0.018710 0.298049 0.059 Uiso 1 1 calc GR
H21B H 0.376281 -0.145189 0.374323 0.059 Uiso 1 1 calc GR
H21C H 0.418835 0.033183 0.366619 0.059 Uiso 1 1 calc GR
C22 C 0.2038(3) 0.0603(6) 0.2942(2) 0.0442(10) Uani 1 1 d .
H22A H 0.163011 0.139039 0.280224 0.066 Uiso 1 1 calc GR
H22B H 0.187098 -0.060462 0.298615 0.066 Uiso 1 1 calc GR
H22C H 0.232981 0.065999 0.251893 0.066 Uiso 1 1 calc GR
C23 C 0.1469(2) 0.2694(6) 0.4432(2) 0.0413(9) Uani 1 1 d .
H23A H 0.148234 0.379568 0.473664 0.062 Uiso 1 1 calc GR
H23B H 0.122408 0.179209 0.469423 0.062 Uiso 1 1 calc GR
H23C H 0.121602 0.288169 0.387705 0.062 Uiso 1 1 calc GR
C24 C 0.27437(19) 0.2831(5) 0.5946(2) 0.0283(7) Uani 1 1 d .
H24A H 0.320603 0.278207 0.630688 0.042 Uiso 1 1 calc GR
H24B H 0.239768 0.214428 0.618003 0.042 Uiso 1 1 calc GR
H24C H 0.258499 0.405559 0.588048 0.042 Uiso 1 1 calc GR
C25 C 0.41096(19) 0.0718(5) 0.5439(2) 0.0311(7) Uani 1 1 d .
H25A H 0.450908 0.118036 0.521192 0.047 Uiso 1 1 calc GR
H25B H 0.414319 -0.056630 0.547365 0.047 Uiso 1 1 calc GR
H25C H 0.412329 0.120662 0.598214 0.047 Uiso 1 1 calc GR

loop_
_atom_site_aniso_label
_atom_site_aniso_U_11
_atom_site_aniso_U_22
_atom_site_aniso_U_33
_atom_site_aniso_U_23
_atom_site_aniso_U_13
_atom_site_aniso_U_12
Rh1 0.02451(16) 0.02058(16) 0.01796(15) -0.00093(7) 0.00725(10) -0.00367(8)
Cl1 0.0337(4) 0.0219(4) 0.0226(3) -0.0020(2) 0.0094(3) -0.0014(3)
N1 0.0229(12) 0.0210(13) 0.0209(11) -0.0025(9) 0.0088(9) -0.0018(10)
C1 0.0257(14) 0.0246(15) 0.0168(13) -0.0004(10) 0.0057(11) -0.0007(12)
C2 0.0275(16) 0.0319(17) 0.0239(14) 0.0003(12) 0.0083(12) -0.0027(13)
C3 0.0265(16) 0.0312(16) 0.0265(16) -0.0020(13) 0.0046(13) -0.0023(13)
C4 0.0327(17) 0.0242(15) 0.0221(15) 0.0015(12) 0.0065(12) 0.0013(13)
C5 0.0321(17) 0.0227(15) 0.0223(15) -0.0006(11) 0.0106(13) -0.0012(12)
C6 0.0259(15) 0.0211(15) 0.0202(13) -0.0023(11) 0.0073(11) -0.0011(11)
C7 0.0297(15) 0.0184(13) 0.0190(13) -0.0018(10) 0.0101(11) -0.0013(11)
C8 0.0297(16) 0.0245(14) 0.0202(14) -0.0029(11) 0.0089(12) -0.0015(12)
C9 0.0301(16) 0.0278(17) 0.0273(15) -0.0063(13) 0.0126(12) -0.0055(13)
C10 0.0245(15) 0.0271(16) 0.0286(15) -0.0035(12) 0.0041(12) 0.0000(12)
C11 0.0252(15) 0.0240(15) 0.0218(14) -0.0001(12) 0.0069(11) -0.0003(12)
C12 0.0240(17) 0.051(2) 0.0317(18) 0.0005(15) 0.0031(14) -0.0006(14)
C13 0.0277(19) 0.078(3) 0.052(2) -0.022(2) -0.0017(17) 0.011(2)
C14 0.035(2) 0.066(3) 0.044(2) -0.014(2) 0.0073(16) -0.012(2)
C15 0.034(2) 0.092(4) 0.060(3) 0.031(3) -0.006(2) -0.002(2)
C16 0.0427(18) 0.0182(15) 0.0258(16) -0.0039(11) 0.0152(13) -0.0059(14)
C17 0.0406(19) 0.0230(16) 0.0265(16) -0.0005(12) 0.0064(14) -0.0165(14)
C18 0.0254(15) 0.0313(17) 0.0266(15) 0.0020(13) 0.0093(12) -0.0120(13)
C19 0.0319(16) 0.0215(15) 0.0209(13) 0.0045(11) 0.0101(12) -0.0043(12)
C20 0.0344(18) 0.0185(15) 0.0272(16) 0.0017(11) 0.0115(14) -0.0032(12)
C21 0.065(3) 0.0252(17) 0.0358(18) -0.0055(14) 0.0317(18) -0.0063(17)
C22 0.063(3) 0.042(2) 0.0271(17) -0.0050(15) 0.0055(17) -0.025(2)
C23 0.0291(17) 0.058(3) 0.0372(18) 0.0125(17) 0.0079(14) -0.0066(17)
C24 0.0357(17) 0.0253(16) 0.0264(15) -0.0005(12) 0.0126(13) -0.0029(13)
C25 0.0340(17) 0.0250(17) 0.0371(18) 0.0034(14) 0.0136(14) 0.0024(14)

loop_
_atom_type_symbol
_atom_type_description
_atom_type_scat_dispersion_real
_atom_type_scat_dispersion_imag
_atom_type_scat_source
C C 0.0181 0.0091 'International Tables Vol C Tables 4.2.6.8 and 6.1.1.4'
H H 0.0000 0.0000 'International Tables Vol C Tables 4.2.6.8 and 6.1.1.4'
Cl Cl 0.3639 0.7018 'International Tables Vol C Tables 4.2.6.8 and 6.1.1.4'
N N 0.0311 0.0180 'International Tables Vol C Tables 4.2.6.8 and 6.1.1.4'
Rh Rh 0.0927 3.6045 'International Tables Vol C Tables 4.2.6.8 and 6.1.1.4'

loop_
_geom_angle_atom_site_label_1
_geom_angle_atom_site_label_2
_geom_angle_atom_site_label_3
_geom_angle
N1 Rh1 Cl1 90.06(7)
N1 Rh1 C16 100.02(12)
N1 Rh1 C17 128.22(12)
N1 Rh1 C18 164.80(12)
N1 Rh1 C19 136.14(11)
N1 Rh1 C20 105.56(11)
C1 Rh1 Cl1 87.98(9)
C1 Rh1 N1 78.75(11)
C1 Rh1 C16 118.67(12)
C1 Rh1 C17 95.72(13)
C1 Rh1 C18 108.01(12)
C1 Rh1 C19 145.08(12)
C1 Rh1 C20 156.47(12)
C16 Rh1 Cl1 152.77(8)
C16 Rh1 C17 38.37(14)
C16 Rh1 C19 62.91(11)
C16 Rh1 C20 38.11(12)
C17 Rh1 Cl1 141.57(11)
C17 Rh1 C19 63.59(12)
C17 Rh1 C20 63.11(13)
C18 Rh1 Cl1 103.57(10)
C18 Rh1 C16 64.78(13)
C18 Rh1 C17 39.09(13)
C18 Rh1 C19 38.26(12)
C18 Rh1 C20 62.77(13)
C19 Rh1 Cl1 92.38(8)
C19 Rh1 C20 35.84(12)
C20 Rh1 Cl1 114.83(8)
C7 N1 Rh1 116.2(2)
C11 N1 Rh1 124.6(2)
C11 N1 C7 119.1(3)
C2 C1 Rh1 127.0(2)
C2 C1 C6 117.4(3)
C6 C1 Rh1 115.5(2)
C1 C2 H2 118.5
C1 C2 C3 123.0(3)
C3 C2 H2 118.5
C2 C3 C12 119.9(3)
C4 C3 C2 117.6(3)
C4 C3 C12 122.5(3)
C3 C4 H4 119.5
C5 C4 C3 120.9(3)
C5 C4 H4 119.5
C4 C5 H5 119.7
C4 C5 C6 120.6(3)
C6 C5 H5 119.7
C1 C6 C7 115.4(3)
C5 C6 C1 120.4(3)
C5 C6 C7 124.1(3)
N1 C7 C6 114.0(3)
N1 C7 C8 120.1(3)
C8 C7 C6 125.9(3)
C7 C8 H8 119.8
C9 C8 C7 120.3(3)
C9 C8 H8 119.8
C8 C9 H9 120.3
C8 C9 C10 119.4(3)
C10 C9 H9 120.3
C9 C10 H10 121.0
C11 C10 C9 118.1(3)
C11 C10 H10 121.0
N1 C11 C10 123.1(3)
N1 C11 H11 118.5
C10 C11 H11 118.5
C3 C12 C14 108.6(3)
C13 C12 C3 109.9(3)
C13 C12 C14 107.6(4)
C15 C12 C3 112.1(3)
C15 C12 C13 110.6(4)
C15 C12 C14 107.9(4)
C12 C13 H13A 109.5
C12 C13 H13B 109.5
C12 C13 H13C 109.5
H13A C13 H13B 109.5
H13A C13 H13C 109.5
H13B C13 H13C 109.5
C12 C14 H14A 109.5
C12 C14 H14B 109.5
C12 C14 H14C 109.5
H14A C14 H14B 109.5
H14A C14 H14C 109.5
H14B C14 H14C 109.5
C12 C15 H15A 109.5
C12 C15 H15B 109.5
C12 C15 H15C 109.5
H15A C15 H15B 109.5
H15A C15 H15C 109.5
H15B C15 H15C 109.5
C17 C16 Rh1 70.93(19)
C17 C16 C20 108.3(3)
C17 C16 C21 127.6(3)
C20 C16 Rh1 75.86(18)
C20 C16 C21 123.6(3)
C21 C16 Rh1 125.4(2)
C16 C17 Rh1 70.70(19)
C16 C17 C18 107.5(3)
C16 C17 C22 125.5(4)
C18 C17 Rh1 70.01(18)
C18 C17 C22 126.9(4)
C22 C17 Rh1 128.1(2)
C17 C18 Rh1 70.89(17)
C17 C18 C19 107.5(3)
C17 C18 C23 127.1(3)
C19 C18 Rh1 75.15(17)
C19 C18 C23 124.6(3)
C23 C18 Rh1 127.3(3)
C18 C19 Rh1 66.60(16)
C18 C19 C24 123.6(3)
C20 C19 Rh1 73.10(18)
C20 C19 C18 108.6(3)
C20 C19 C24 127.8(3)
C24 C19 Rh1 126.1(2)
C16 C20 Rh1 66.04(18)
C16 C20 C25 124.0(3)
C19 C20 Rh1 71.06(18)
C19 C20 C16 107.7(3)
C19 C20 C25 128.0(3)
C25 C20 Rh1 133.0(2)
C16 C21 H21A 109.5
C16 C21 H21B 109.5
C16 C21 H21C 109.5
H21A C21 H21B 109.5
H21A C21 H21C 109.5
H21B C21 H21C 109.5
C17 C22 H22A 109.5
C17 C22 H22B 109.5
C17 C22 H22C 109.5
H22A C22 H22B 109.5
H22A C22 H22C 109.5
H22B C22 H22C 109.5
C18 C23 H23A 109.5
C18 C23 H23B 109.5
C18 C23 H23C 109.5
H23A C23 H23B 109.5
H23A C23 H23C 109.5
H23B C23 H23C 109.5
C19 C24 H24A 109.5
C19 C24 H24B 109.5
C19 C24 H24C 109.5
H24A C24 H24B 109.5
H24A C24 H24C 109.5
H24B C24 H24C 109.5
C20 C25 H25A 109.5
C20 C25 H25B 109.5
C20 C25 H25C 109.5
H25A C25 H25B 109.5
H25A C25 H25C 109.5
H25B C25 H25C 109.5

loop_
_geom_bond_atom_site_label_1
_geom_bond_atom_site_label_2
_geom_bond_distance
Rh1 Cl1 2.3987(7)
Rh1 N1 2.097(2)
Rh1 C1 2.032(3)
Rh1 C16 2.154(3)
Rh1 C17 2.158(3)
Rh1 C18 2.146(3)
Rh1 C19 2.260(3)
Rh1 C20 2.286(3)
N1 C7 1.360(4)
N1 C11 1.346(4)
C1 C2 1.390(4)
C1 C6 1.413(4)
C2 H2 0.9300
C2 C3 1.403(5)
C3 C4 1.399(5)
C3 C12 1.537(5)
C4 H4 0.9300
C4 C5 1.379(5)
C5 H5 0.9300
C5 C6 1.393(4)
C6 C7 1.459(4)
C7 C8 1.399(4)
C8 H8 0.9300
C8 C9 1.375(5)
C9 H9 0.9300
C9 C10 1.391(5)
C10 H10 0.9300
C10 C11 1.383(4)
C11 H11 0.9300
C12 C13 1.533(6)
C12 C14 1.539(6)
C12 C15 1.523(6)
C13 H13A 0.9600
C13 H13B 0.9600
C13 H13C 0.9600
C14 H14A 0.9600
C14 H14B 0.9600
C14 H14C 0.9600
C15 H15A 0.9600
C15 H15B 0.9600
C15 H15C 0.9600
C16 C17 1.417(5)
C16 C20 1.455(5)
C16 C21 1.496(5)
C17 C18 1.440(5)
C17 C22 1.493(5)
C18 C19 1.448(4)
C18 C23 1.499(5)
C19 C20 1.399(5)
C19 C24 1.495(4)
C20 C25 1.499(5)
C21 H21A 0.9600
C21 H21B 0.9600
C21 H21C 0.9600
C22 H22A 0.9600
C22 H22B 0.9600
C22 H22C 0.9600
C23 H23A 0.9600
C23 H23B 0.9600
C23 H23C 0.9600
C24 H24A 0.9600
C24 H24B 0.9600
C24 H24C 0.9600
C25 H25A 0.9600
C25 H25B 0.9600
C25 H25C 0.9600

loop_
_geom_torsion_atom_site_label_1
_geom_torsion_atom_site_label_2
_geom_torsion_atom_site_label_3
_geom_torsion_atom_site_label_4
_geom_torsion
Rh1 N1 C7 C6 -0.3(3)
Rh1 N1 C7 C8 177.9(2)
Rh1 N1 C11 C10 -177.5(2)
Rh1 C1 C2 C3 179.1(3)
Rh1 C1 C6 C5 -179.0(2)
Rh1 C1 C6 C7 -0.5(3)
Rh1 C16 C17 C18 -60.7(2)
Rh1 C16 C17 C22 123.6(3)
Rh1 C16 C20 C19 59.0(2)
Rh1 C16 C20 C25 -126.9(3)
Rh1 C17 C18 C19 -66.8(2)
Rh1 C17 C18 C23 122.9(4)
Rh1 C18 C19 C20 -61.4(2)
Rh1 C18 C19 C24 118.8(3)
Rh1 C19 C20 C16 -55.9(2)
Rh1 C19 C20 C25 130.3(3)
N1 C7 C8 C9 -0.3(5)
C1 C2 C3 C4 -0.1(5)
C1 C2 C3 C12 178.0(3)
C1 C6 C7 N1 0.6(4)
C1 C6 C7 C8 -177.5(3)
C2 C1 C6 C5 -0.8(4)
C2 C1 C6 C7 177.6(3)
C2 C3 C4 C5 -1.4(5)
C2 C3 C12 C13 54.6(5)
C2 C3 C12 C14 -62.9(4)
C2 C3 C12 C15 178.0(4)
C3 C4 C5 C6 1.8(5)
C4 C3 C12 C13 -127.4(4)
C4 C3 C12 C14 115.1(4)
C4 C3 C12 C15 -4.0(6)
C4 C5 C6 C1 -0.6(5)
C4 C5 C6 C7 -178.9(3)
C5 C6 C7 N1 178.9(3)
C5 C6 C7 C8 0.8(5)
C6 C1 C2 C3 1.2(5)
C6 C7 C8 C9 177.6(3)
C7 N1 C11 C10 0.3(5)
C7 C8 C9 C10 0.5(5)
C8 C9 C10 C11 -0.3(5)
C9 C10 C11 N1 -0.1(5)
C11 N1 C7 C6 -178.3(3)
C11 N1 C7 C8 -0.1(4)
C12 C3 C4 C5 -179.4(3)
C16 C17 C18 Rh1 61.1(2)
C16 C17 C18 C19 -5.7(4)
C16 C17 C18 C23 -176.0(3)
C17 C16 C20 Rh1 -64.0(2)
C17 C16 C20 C19 -5.0(4)
C17 C16 C20 C25 169.1(3)
C17 C18 C19 Rh1 64.0(2)
C17 C18 C19 C20 2.6(4)
C17 C18 C19 C24 -177.2(3)
C18 C19 C20 Rh1 57.3(2)
C18 C19 C20 C16 1.4(4)
C18 C19 C20 C25 -172.4(3)
C20 C16 C17 Rh1 67.3(2)
C20 C16 C17 C18 6.6(4)
C20 C16 C17 C22 -169.1(3)
C21 C16 C17 Rh1 -120.5(3)
C21 C16 C17 C18 178.9(3)
C21 C16 C17 C22 3.2(6)
C21 C16 C20 Rh1 123.3(3)
C21 C16 C20 C19 -177.7(3)
C21 C16 C20 C25 -3.6(5)
C22 C17 C18 Rh1 -123.3(4)
C22 C17 C18 C19 169.9(3)
C22 C17 C18 C23 -0.4(6)
C23 C18 C19 Rh1 -125.4(4)
C23 C18 C19 C20 173.3(3)
C23 C18 C19 C24 -6.5(5)
C24 C19 C20 Rh1 -122.9(3)
C24 C19 C20 C16 -178.8(3)
C24 C19 C20 C25 7.4(5)
